data_4126613
loop_
_publ_author_name
'Maity, Arnab K.'
'Murillo, Jesse'
'Metta-Maga\~na, Alejandro J'
'Pinter, Balazs'
'Fortier, Skye'

_publ_section_title
;
 A Terminal Iron(IV) Nitride Supported by a Super Bulky Guanidinate Ligand
 and Examination of Its Electronic Structure and Reactivity.
;
_journal_name_full 'Journal of the American Chemical Society'
_journal_paper_doi 10.1021/jacs.7b06919
_journal_year 2017
_chemical_formula_moiety 'C82 H84 Fe N4, C H2 Cl2'
_chemical_formula_sum 'C83 H86 Cl2 Fe N4'
_chemical_formula_weight 1266.30
_space_group_crystal_system monoclinic
_space_group_IT_number 14
_space_group_name_Hall '-P 2ybc'
_space_group_name_H-M_alt 'P 1 21/c 1'
_symmetry_space_group_name_Hall '-P 2ybc'
_symmetry_space_group_name_H-M 'P 1 21/c 1'
_atom_sites_solution_hydrogens geom
_atom_sites_solution_primary other
_atom_sites_solution_secondary difmap
_audit_creation_method SHELXL-2014/6
_cell_angle_alpha 90
_cell_angle_beta 101.0850(10)
_cell_angle_gamma 90
_cell_formula_units_Z 4
_cell_length_a 11.9645(5)
_cell_length_b 27.5284(11)
_cell_length_c 22.0629(9)
_cell_measurement_reflns_used 9798
_cell_measurement_temperature 100(2)
_cell_measurement_theta_max 27.345
_cell_measurement_theta_min 2.3005
_cell_volume 7131.1(5)
_computing_structure_refinement 'SHELXL-2014/6 (Sheldrick, 2014)'
_diffrn_ambient_temperature 100(2)
_diffrn_measured_fraction_theta_full 1.000
_diffrn_measured_fraction_theta_max 0.997
_diffrn_measurement_device_type 'Bruker SMART APEX CCD'
_diffrn_measurement_method '\w and \f scans'
_diffrn_radiation_type MoK\a
_diffrn_radiation_wavelength 0.71073
_diffrn_reflns_av_R_equivalents 0.0353
_diffrn_reflns_av_unetI/netI 0.0327
_diffrn_reflns_Laue_measured_fraction_full 1.000
_diffrn_reflns_Laue_measured_fraction_max 0.997
_diffrn_reflns_limit_h_max 13
_diffrn_reflns_limit_h_min -15
_diffrn_reflns_limit_k_max 35
_diffrn_reflns_limit_k_min -35
_diffrn_reflns_limit_l_max 28
_diffrn_reflns_limit_l_min -28
_diffrn_reflns_number 79399
_diffrn_reflns_point_group_measured_fraction_full 1.000
_diffrn_reflns_point_group_measured_fraction_max 0.997
_diffrn_reflns_theta_full 25.242
_diffrn_reflns_theta_max 27.496
_diffrn_reflns_theta_min 1.197
_diffrn_source 'fine-focus tube'
_exptl_absorpt_coefficient_mu 0.333
_exptl_absorpt_correction_type multi-scan
_exptl_absorpt_process_details SADABS
_exptl_crystal_colour red
_exptl_crystal_density_diffrn 1.179
_exptl_crystal_density_method 'not measured'
_exptl_crystal_description chunk
_exptl_crystal_F_000 2688
_exptl_crystal_size_max 0.300
_exptl_crystal_size_mid 0.240
_exptl_crystal_size_min 0.200
_exptl_transmission_factor_max 0.7455
_exptl_transmission_factor_min 0.7101
_refine_diff_density_max 0.578
_refine_diff_density_min -0.313
_refine_diff_density_rms 0.058
_refine_ls_extinction_method none
_refine_ls_goodness_of_fit_ref 1.078
_refine_ls_hydrogen_treatment constr
_refine_ls_matrix_type full
_refine_ls_number_parameters 974
_refine_ls_number_reflns 16341
_refine_ls_number_restraints 21
_refine_ls_restrained_S_all 1.077
_refine_ls_R_factor_all 0.0625
_refine_ls_R_factor_gt 0.0488
_refine_ls_shift/su_max 0.002
_refine_ls_shift/su_mean 0.000
_refine_ls_structure_factor_coef Fsqd
_refine_ls_weighting_details 'w=1/[\s^2^(Fo^2^)+(0.1000P)^2^+0.5586P] where P=(Fo^2^+2Fc^2^)/3'
_refine_ls_weighting_scheme calc
_refine_ls_wR_factor_gt 0.1447
_refine_ls_wR_factor_ref 0.1545
_reflns_Friedel_coverage 0.000
_reflns_number_gt 13025
_reflns_number_total 16341
_reflns_threshold_expression 'I > 2\s(I)'
_cod_data_source_file ja7b06919_si_004.cif
_cod_data_source_block 1065sf01_0ms_a_sqd
_cod_database_code 4126613
_shelx_space_group_comment
;
The symmetry employed for this shelxl refinement is uniquely defined
by the following loop, which should always be used as a source of
symmetry information in preference to the above space-group names.
They are only intended as comments.
;
_shelxl_version_number 2014/6

loop_
_space_group_symop_operation_xyz
'x, y, z'
'-x, y+1/2, -z+1/2'
'-x, -y, -z'
'x, -y-1/2, z-1/2'

loop_
_atom_site_label
_atom_site_type_symbol
_atom_site_fract_x
_atom_site_fract_y
_atom_site_fract_z
_atom_site_U_iso_or_equiv
_atom_site_adp_type
_atom_site_occupancy
_atom_site_site_symmetry_order
_atom_site_calc_flag
_atom_site_refinement_flags_posn
_atom_site_refinement_flags_adp
_atom_site_refinement_flags_occupancy
_atom_site_disorder_assembly
_atom_site_disorder_group
Fe1 Fe 0.59864(2) 0.66380(2) 0.71047(2) 0.01669(8) Uani 1 1 d . . . . .
N1 N 0.52597(12) 0.69088(5) 0.77252(6) 0.0149(3) Uani 1 1 d . . . . .
N2 N 0.39232(12) 0.64008(5) 0.72573(6) 0.0162(3) Uani 1 1 d . . . . .
N3 N 0.47136(12) 0.62837(5) 0.69089(7) 0.0194(3) Uani 1 1 d . . . . .
N4 N 0.33835(12) 0.68588(5) 0.80458(6) 0.0168(3) Uani 1 1 d . . . . .
Cl1 Cl 0.5737(3) 0.51970(12) 0.58183(16) 0.0511(6) Uani 0.547(8) 1 d . . P A 1
Cl2 Cl 0.3347(4) 0.49926(9) 0.5816(3) 0.0737(14) Uani 0.547(8) 1 d . . P A 1
C83 C 0.4638(7) 0.5209(2) 0.6250(3) 0.0461(16) Uani 0.547(8) 1 d . . P A 1
H83A H 0.4860 0.5006 0.6624 0.055 Uiso 0.547(8) 1 calc R U P A 1
H83B H 0.4531 0.5546 0.6384 0.055 Uiso 0.547(8) 1 calc R U P A 1
Cl3 Cl 0.5306(5) 0.52441(15) 0.57495(17) 0.0602(8) Uani 0.453(8) 1 d . . P A 2
Cl4 Cl 0.2846(4) 0.50696(7) 0.55388(11) 0.0524(7) Uani 0.453(8) 1 d . . P A 2
C84 C 0.4073(7) 0.5234(3) 0.6074(3) 0.0436(17) Uani 0.453(8) 1 d . . P A 2
H84A H 0.4186 0.5000 0.6421 0.052 Uiso 0.453(8) 1 calc R U P A 2
H84B H 0.3958 0.5559 0.6242 0.052 Uiso 0.453(8) 1 calc R U P A 2
C1 C 0.58207(13) 0.72673(6) 0.81532(7) 0.0154(3) Uani 1 1 d . . . . .
C2 C 0.63235(13) 0.76819(6) 0.79273(7) 0.0158(3) Uani 1 1 d . . . . .
C3 C 0.68089(14) 0.80365(6) 0.83446(8) 0.0174(3) Uani 1 1 d . . . . .
H3 H 0.7064 0.8329 0.8187 0.021 Uiso 1 1 calc R U . . .
C4 C 0.69391(14) 0.79833(6) 0.89816(8) 0.0172(3) Uani 1 1 d . . . . .
C5 C 0.65973(14) 0.75428(6) 0.91938(8) 0.0177(3) Uani 1 1 d . . . . .
H5 H 0.6762 0.7479 0.9625 0.021 Uiso 1 1 calc R U . . .
C6 C 0.60179(13) 0.71876(6) 0.87966(8) 0.0160(3) Uani 1 1 d . . . . .
C7 C 0.64180(14) 0.77316(6) 0.72432(8) 0.0177(3) Uani 1 1 d . . . . .
H7 H 0.5626 0.7780 0.7005 0.021 Uiso 1 1 calc R U . . .
C8 C 0.68487(14) 0.72615(6) 0.70119(8) 0.0180(3) Uani 1 1 d . . . . .
C9 C 0.76077(14) 0.69529(7) 0.74102(8) 0.0195(4) Uani 1 1 d . . . . .
H9 H 0.8033 0.7078 0.7786 0.023 Uiso 1 1 calc R U . . .
C10 C 0.77382(15) 0.64605(7) 0.72531(9) 0.0229(4) Uani 1 1 d . . . . .
H10 H 0.8205 0.6250 0.7536 0.028 Uiso 1 1 calc R U . . .
C11 C 0.71683(16) 0.62817(7) 0.66706(9) 0.0251(4) Uani 1 1 d . . . . .
H11 H 0.7247 0.5951 0.6564 0.030 Uiso 1 1 calc R U . . .
C12 C 0.64902(16) 0.65956(7) 0.62551(9) 0.0243(4) Uani 1 1 d . . . . .
H12 H 0.6143 0.6480 0.5858 0.029 Uiso 1 1 calc R U . . .
C13 C 0.63163(15) 0.70820(7) 0.64192(8) 0.0211(4) Uani 1 1 d . . . . .
H13 H 0.5845 0.7290 0.6135 0.025 Uiso 1 1 calc R U . . .
C14 C 0.71163(15) 0.81602(6) 0.70923(8) 0.0185(3) Uani 1 1 d . . . . .
C15 C 0.82822(16) 0.82081(7) 0.73436(9) 0.0228(4) Uani 1 1 d . . . . .
H15 H 0.8649 0.7973 0.7629 0.027 Uiso 1 1 calc R U . . .
C16 C 0.89024(17) 0.85951(7) 0.71790(9) 0.0275(4) Uani 1 1 d . . . . .
H16 H 0.9687 0.8626 0.7358 0.033 Uiso 1 1 calc R U . . .
C17 C 0.83845(19) 0.89381(7) 0.67548(9) 0.0306(4) Uani 1 1 d . . . . .
H17 H 0.8812 0.9204 0.6645 0.037 Uiso 1 1 calc R U . . .
C18 C 0.7247(2) 0.88910(8) 0.64934(10) 0.0340(5) Uani 1 1 d . . . . .
H18 H 0.6893 0.9121 0.6196 0.041 Uiso 1 1 calc R U . . .
C19 C 0.66142(17) 0.85051(7) 0.66656(9) 0.0271(4) Uani 1 1 d . . . . .
H19 H 0.5828 0.8478 0.6488 0.033 Uiso 1 1 calc R U . . .
C20 C 0.57840(15) 0.67019(6) 0.90799(8) 0.0182(3) Uani 1 1 d . . . . .
H20 H 0.5330 0.6502 0.8742 0.022 Uiso 1 1 calc R U . . .
C21 C 0.51097(15) 0.67230(7) 0.96019(8) 0.0201(4) Uani 1 1 d . . . . .
C22 C 0.48420(16) 0.62802(8) 0.98523(9) 0.0275(4) Uani 1 1 d . . . . .
H22 H 0.5092 0.5985 0.9698 0.033 Uiso 1 1 calc R U . . .
C23 C 0.42183(18) 0.62636(9) 1.03212(10) 0.0354(5) Uani 1 1 d . . . . .
H23 H 0.4044 0.5959 1.0483 0.042 Uiso 1 1 calc R U . . .
C24 C 0.38505(17) 0.66889(9) 1.05530(9) 0.0340(5) Uani 1 1 d . . . . .
H24 H 0.3427 0.6679 1.0875 0.041 Uiso 1 1 calc R U . . .
C25 C 0.41068(16) 0.71291(8) 1.03101(9) 0.0291(4) Uani 1 1 d . . . . .
H25 H 0.3860 0.7423 1.0469 0.035 Uiso 1 1 calc R U . . .
C26 C 0.47231(15) 0.71467(7) 0.98353(8) 0.0231(4) Uani 1 1 d . . . . .
H26 H 0.4881 0.7452 0.9669 0.028 Uiso 1 1 calc R U . . .
C27 C 0.69424(16) 0.64482(7) 0.92800(8) 0.0224(4) Uani 1 1 d . . . . .
C28 C 0.75095(16) 0.64207(7) 0.98907(9) 0.0245(4) Uani 1 1 d . . . . .
H28 H 0.7159 0.6547 1.0209 0.029 Uiso 1 1 calc R U . . .
C29 C 0.85880(17) 0.62094(7) 1.00432(10) 0.0297(4) Uani 1 1 d . . . . .
H29 H 0.8952 0.6185 1.0464 0.036 Uiso 1 1 calc R U . . .
C30 C 0.9127(2) 0.60377(9) 0.95927(11) 0.0420(6) Uani 1 1 d . . . . .
H30 H 0.9865 0.5898 0.9698 0.050 Uiso 1 1 calc R U . . .
C31 C 0.8584(2) 0.60709(11) 0.89837(11) 0.0536(7) Uani 1 1 d . . . . .
H31 H 0.8955 0.5958 0.8667 0.064 Uiso 1 1 calc R U . . .
C32 C 0.7502(2) 0.62682(9) 0.88316(10) 0.0442(6) Uani 1 1 d . . . . .
H32 H 0.7134 0.6281 0.8410 0.053 Uiso 1 1 calc R U . . .
C33 C 0.74120(16) 0.83916(7) 0.94258(8) 0.0219(4) Uani 1 1 d . . . . .
C34 C 0.80897(17) 0.81928(7) 1.00389(8) 0.0269(4) Uani 1 1 d . . . . .
H34A H 0.8735 0.8000 0.9958 0.040 Uiso 1 1 calc R U . . .
H34B H 0.7593 0.7987 1.0236 0.040 Uiso 1 1 calc R U . . .
H34C H 0.8373 0.8464 1.0313 0.040 Uiso 1 1 calc R U . . .
C35 C 0.8186(2) 0.87335(8) 0.91457(10) 0.0353(5) Uani 1 1 d . . . . .
H35A H 0.8798 0.8545 0.9019 0.053 Uiso 1 1 calc R U . . .
H35B H 0.8517 0.8976 0.9454 0.053 Uiso 1 1 calc R U . . .
H35C H 0.7739 0.8898 0.8785 0.053 Uiso 1 1 calc R U . . .
C36 C 0.63815(19) 0.86807(8) 0.95601(10) 0.0338(5) Uani 1 1 d . . . . .
H36A H 0.6647 0.8933 0.9867 0.051 Uiso 1 1 calc R U . . .
H36B H 0.5864 0.8460 0.9720 0.051 Uiso 1 1 calc R U . . .
H36C H 0.5979 0.8832 0.9178 0.051 Uiso 1 1 calc R U . . .
C37 C 0.28839(14) 0.61187(6) 0.71137(8) 0.0181(3) Uani 1 1 d . . . . .
C38 C 0.20955(15) 0.62242(6) 0.65692(8) 0.0201(4) Uani 1 1 d . . . . .
C39 C 0.11889(16) 0.59051(7) 0.63877(10) 0.0294(4) Uani 1 1 d . . . . .
H39 H 0.0643 0.5978 0.6027 0.035 Uiso 1 1 calc R U . . .
C40 C 0.10511(17) 0.54856(8) 0.67117(11) 0.0351(5) Uani 1 1 d . . . . .
C41 C 0.18572(17) 0.53883(7) 0.72371(10) 0.0308(5) Uani 1 1 d . . . . .
H41 H 0.1784 0.5099 0.7461 0.037 Uiso 1 1 calc R U . . .
C42 C 0.27703(16) 0.56967(7) 0.74517(8) 0.0232(4) Uani 1 1 d . . . . .
C43 C 0.22212(15) 0.66560(6) 0.61543(8) 0.0200(4) Uani 1 1 d . . . . .
H43 H 0.2953 0.6822 0.6335 0.024 Uiso 1 1 calc R U . . .
C44 C 0.12653(15) 0.70336(6) 0.61144(8) 0.0192(4) Uani 1 1 d . . . . .
C45 C 0.13039(16) 0.74456(7) 0.57465(8) 0.0230(4) Uani 1 1 d . . . . .
H45 H 0.1913 0.7483 0.5530 0.028 Uiso 1 1 calc R U . . .
C46 C 0.04707(17) 0.77976(7) 0.56939(9) 0.0265(4) Uani 1 1 d . . . . .
H46 H 0.0503 0.8071 0.5435 0.032 Uiso 1 1 calc R U . . .
C47 C -0.04167(16) 0.77557(7) 0.60159(9) 0.0261(4) Uani 1 1 d . . . . .
H47 H -0.0980 0.8002 0.5986 0.031 Uiso 1 1 calc R U . . .
C48 C -0.04674(16) 0.73509(7) 0.63788(9) 0.0259(4) Uani 1 1 d . . . . .
H48 H -0.1076 0.7316 0.6596 0.031 Uiso 1 1 calc R U . . .
C49 C 0.03683(16) 0.69926(7) 0.64284(8) 0.0227(4) Uani 1 1 d . . . . .
H49 H 0.0324 0.6716 0.6681 0.027 Uiso 1 1 calc R U . . .
C50 C 0.23287(16) 0.64696(7) 0.55104(8) 0.0213(4) Uani 1 1 d . . . . .
C51 C 0.13905(18) 0.64326(8) 0.50266(9) 0.0319(5) Uani 1 1 d . . . . .
H51 H 0.0666 0.6543 0.5084 0.038 Uiso 1 1 calc R U . . .
C52 C 0.15060(19) 0.62363(8) 0.44615(9) 0.0332(5) Uani 1 1 d . . . . .
H52 H 0.0862 0.6218 0.4135 0.040 Uiso 1 1 calc R U . . .
C53 C 0.25439(19) 0.60691(8) 0.43722(9) 0.0311(5) Uani 1 1 d . . . . .
H53 H 0.2616 0.5928 0.3989 0.037 Uiso 1 1 calc R U . . .
C54 C 0.34885(19) 0.61080(9) 0.48479(10) 0.0360(5) Uani 1 1 d . . . . .
H54 H 0.4211 0.5996 0.4788 0.043 Uiso 1 1 calc R U . . .
C55 C 0.33791(17) 0.63099(8) 0.54106(9) 0.0286(4) Uani 1 1 d . . . . .
H55 H 0.4031 0.6339 0.5731 0.034 Uiso 1 1 calc R U . . .
C56 C 0.3660(2) 0.55468(8) 0.80098(10) 0.0361(5) Uani 1 1 d . . . . .
H56 H 0.4114 0.5847 0.8140 0.043 Uiso 1 1 calc R U . B 1
C57 C 0.4498(2) 0.51893(9) 0.78125(13) 0.0465(6) Uani 1 1 d . . . . .
C58 C 0.5579(5) 0.5378(3) 0.7897(4) 0.0467(16) Uani 0.532(8) 1 d . . P C 1
H58 H 0.5731 0.5705 0.8025 0.056 Uiso 0.532(8) 1 calc R U P C 1
C59 C 0.6433(5) 0.5074(3) 0.7789(5) 0.066(2) Uani 0.532(8) 1 d . . P C 1
H59 H 0.7188 0.5191 0.7820 0.079 Uiso 0.532(8) 1 calc R U P C 1
C60 C 0.6176(6) 0.4601(3) 0.7636(4) 0.065(2) Uani 0.532(8) 1 d . . P C 1
H60 H 0.6792 0.4390 0.7607 0.077 Uiso 0.532(8) 1 calc R U P C 1
C87 C 0.5558(6) 0.5293(2) 0.7583(4) 0.0411(16) Uani 0.468(8) 1 d . . P C 2
H87 H 0.5792 0.5623 0.7590 0.049 Uiso 0.468(8) 1 calc R U P C 2
C88 C 0.6230(6) 0.4965(2) 0.7364(4) 0.0500(18) Uani 0.468(8) 1 d . . P C 2
H88 H 0.6943 0.5065 0.7277 0.060 Uiso 0.468(8) 1 calc R U P C 2
C89 C 0.5890(6) 0.4486(2) 0.7265(4) 0.0495(17) Uani 0.468(8) 1 d . . P C 2
H89 H 0.6267 0.4258 0.7051 0.059 Uiso 0.468(8) 1 calc R U P C 2
C61 C 0.4962(3) 0.43797(12) 0.75056(19) 0.0771(11) Uani 1 1 d . . . . .
H61 H 0.4768 0.4069 0.7330 0.093 Uiso 1 1 calc R U . C 1
C62 C 0.4210(2) 0.47028(9) 0.76840(12) 0.0422(6) Uani 1 1 d . . . . .
H62 H 0.3474 0.4592 0.7721 0.051 Uiso 1 1 calc R U . . .
C63 C 0.3412(7) 0.5337(3) 0.8583(5) 0.034(2) Uani 0.532(8) 1 d . . P C 1
C64 C 0.4250(8) 0.51190(19) 0.9021(3) 0.0438(17) Uani 0.532(8) 1 d . . P C 1
H64 H 0.5003 0.5092 0.8946 0.053 Uiso 0.532(8) 1 calc R U P C 1
C65 C 0.4000(9) 0.49412(19) 0.9566(2) 0.060(2) Uani 0.532(8) 1 d . . P C 1
H65 H 0.4579 0.4793 0.9863 0.072 Uiso 0.532(8) 1 calc R U P C 1
C66 C 0.292(2) 0.4979(5) 0.9675(6) 0.067(5) Uani 0.532(8) 1 d . . P C 1
H66 H 0.2748 0.4856 1.0049 0.081 Uiso 0.532(8) 1 calc R U P C 1
C67 C 0.2078(8) 0.5191(2) 0.9250(3) 0.057(2) Uani 0.532(8) 1 d . . P C 1
H67 H 0.1327 0.5213 0.9329 0.068 Uiso 0.532(8) 1 calc R U P C 1
C68 C 0.2314(9) 0.5372(2) 0.8706(3) 0.0429(17) Uani 0.532(8) 1 d . . P C 1
H68 H 0.1729 0.5522 0.8414 0.051 Uiso 0.532(8) 1 calc R U P C 1
C93 C 0.2947(8) 0.5355(4) 0.8540(5) 0.0282(18) Uani 0.468(8) 1 d . . P C 2
C94 C 0.3597(7) 0.5112(2) 0.9039(3) 0.0354(15) Uani 0.468(8) 1 d . . P C 2
H94A H 0.4392 0.5073 0.9058 0.042 Uiso 0.468(8) 1 calc R U P C 2
C95 C 0.310(2) 0.4922(5) 0.9518(6) 0.051(3) Uani 0.468(8) 1 d . . P C 2
H95 H 0.3547 0.4745 0.9846 0.061 Uiso 0.468(8) 1 calc R U P C 2
C96 C 0.1974(9) 0.4998(3) 0.9502(5) 0.057(2) Uani 0.468(8) 1 d . . P C 2
H96 H 0.1642 0.4882 0.9832 0.068 Uiso 0.468(8) 1 calc R U P C 2
C97 C 0.1297(8) 0.5239(2) 0.9014(4) 0.053(2) Uani 0.468(8) 1 d . . P C 2
H97 H 0.0505 0.5279 0.9005 0.063 Uiso 0.468(8) 1 calc R U P C 2
C98 C 0.1787(7) 0.5425(2) 0.8534(4) 0.0366(15) Uani 0.468(8) 1 d . . P C 2
H98 H 0.1331 0.5599 0.8204 0.044 Uiso 0.468(8) 1 calc R U P C 2
C69 C -0.0038(7) 0.5170(3) 0.6601(3) 0.0328(16) Uani 0.519(5) 1 d D . P D 1
C70 C -0.0835(4) 0.53202(18) 0.6006(2) 0.0389(12) Uani 0.519(5) 1 d D . P D 1
H70A H -0.0414 0.5324 0.5666 0.058 Uiso 0.519(5) 1 calc R U P D 1
H70B H -0.1138 0.5645 0.6056 0.058 Uiso 0.519(5) 1 calc R U P D 1
H70C H -0.1466 0.5088 0.5912 0.058 Uiso 0.519(5) 1 calc R U P D 1
C71 C 0.0409(7) 0.4657(3) 0.6527(5) 0.066(3) Uani 0.519(5) 1 d D . P D 1
H71A H 0.0890 0.4553 0.6916 0.100 Uiso 0.519(5) 1 calc R U P D 1
H71B H 0.0858 0.4657 0.6199 0.100 Uiso 0.519(5) 1 calc R U P D 1
H71C H -0.0235 0.4433 0.6418 0.100 Uiso 0.519(5) 1 calc R U P D 1
C72 C -0.0718(4) 0.51585(18) 0.7133(2) 0.0440(13) Uani 0.519(5) 1 d D . P D 1
H72A H -0.1348 0.4927 0.7032 0.066 Uiso 0.519(5) 1 calc R U P D 1
H72B H -0.1021 0.5483 0.7186 0.066 Uiso 0.519(5) 1 calc R U P D 1
H72C H -0.0213 0.5059 0.7517 0.066 Uiso 0.519(5) 1 calc R U P D 1
C100 C 0.0115(6) 0.5113(3) 0.6391(3) 0.0238(14) Uani 0.481(5) 1 d D . P D 2
C90 C -0.0991(4) 0.53793(17) 0.6426(3) 0.0429(15) Uani 0.481(5) 1 d D . P D 2
H90A H -0.1018 0.5448 0.6859 0.064 Uiso 0.481(5) 1 calc R U P D 2
H90B H -0.1642 0.5175 0.6246 0.064 Uiso 0.481(5) 1 calc R U P D 2
H90C H -0.1024 0.5685 0.6196 0.064 Uiso 0.481(5) 1 calc R U P D 2
C91 C 0.0172(7) 0.4642(3) 0.6746(4) 0.0328(15) Uani 0.481(5) 1 d D . P D 2
H91A H 0.0085 0.4708 0.7171 0.049 Uiso 0.481(5) 1 calc R U P D 2
H91B H 0.0910 0.4485 0.6751 0.049 Uiso 0.481(5) 1 calc R U P D 2
H91C H -0.0441 0.4426 0.6547 0.049 Uiso 0.481(5) 1 calc R U P D 2
C92 C 0.0111(4) 0.49973(15) 0.57086(19) 0.0332(12) Uani 0.481(5) 1 d D . P D 2
H92A H -0.0506 0.4769 0.5554 0.050 Uiso 0.481(5) 1 calc R U P D 2
H92B H 0.0842 0.4852 0.5671 0.050 Uiso 0.481(5) 1 calc R U P D 2
H92C H -0.0005 0.5298 0.5466 0.050 Uiso 0.481(5) 1 calc R U P D 2
C73 C 0.41886(14) 0.67626(6) 0.76874(7) 0.0161(3) Uani 1 1 d . . . . .
C74 C 0.27453(14) 0.72218(6) 0.81144(8) 0.0180(3) Uani 1 1 d . . . . .
C75 C 0.28125(15) 0.77354(7) 0.78363(8) 0.0202(4) Uani 1 1 d . . . . .
C76 C 0.33219(15) 0.77234(7) 0.72487(8) 0.0209(4) Uani 1 1 d . . . . .
H76A H 0.3334 0.8053 0.7082 0.031 Uiso 1 1 calc R U . . .
H76B H 0.2856 0.7513 0.6941 0.031 Uiso 1 1 calc R U . . .
H76C H 0.4101 0.7596 0.7348 0.031 Uiso 1 1 calc R U . . .
C77 C 0.35939(16) 0.80477(7) 0.83292(9) 0.0249(4) Uani 1 1 d . . . . .
H77A H 0.4314 0.7876 0.8473 0.037 Uiso 1 1 calc R U . . .
H77B H 0.3215 0.8104 0.8679 0.037 Uiso 1 1 calc R U . . .
H77C H 0.3746 0.8360 0.8147 0.037 Uiso 1 1 calc R U . . .
C78 C 0.16587(16) 0.80002(8) 0.76428(10) 0.0284(4) Uani 1 1 d . . . . .
H78A H 0.1794 0.8336 0.7529 0.043 Uiso 1 1 calc R U . . .
H78B H 0.1252 0.7999 0.7988 0.043 Uiso 1 1 calc R U . . .
H78C H 0.1199 0.7833 0.7288 0.043 Uiso 1 1 calc R U . . .
C79 C 0.18474(14) 0.70999(7) 0.85261(8) 0.0219(4) Uani 1 1 d . . . . .
C80 C 0.21525(16) 0.66247(7) 0.88745(9) 0.0256(4) Uani 1 1 d . . . . .
H80A H 0.2883 0.6661 0.9160 0.038 Uiso 1 1 calc R U . . .
H80B H 0.2212 0.6364 0.8579 0.038 Uiso 1 1 calc R U . . .
H80C H 0.1558 0.6543 0.9107 0.038 Uiso 1 1 calc R U . . .
C81 C 0.06820(16) 0.70125(9) 0.80935(9) 0.0313(5) Uani 1 1 d . . . . .
H81A H 0.0758 0.6753 0.7800 0.047 Uiso 1 1 calc R U . . .
H81B H 0.0432 0.7312 0.7867 0.047 Uiso 1 1 calc R U . . .
H81C H 0.0118 0.6917 0.8340 0.047 Uiso 1 1 calc R U . . .
C82 C 0.17274(17) 0.74887(8) 0.90129(9) 0.0304(4) Uani 1 1 d . . . . .
H82A H 0.1159 0.7383 0.9251 0.046 Uiso 1 1 calc R U . . .
H82B H 0.1485 0.7796 0.8805 0.046 Uiso 1 1 calc R U . . .
H82C H 0.2463 0.7534 0.9292 0.046 Uiso 1 1 calc R U . . .

loop_
_atom_site_aniso_label
_atom_site_aniso_U_11
_atom_site_aniso_U_22
_atom_site_aniso_U_33
_atom_site_aniso_U_23
_atom_site_aniso_U_13
_atom_site_aniso_U_12
Fe1 0.01611(13) 0.02047(14) 0.01435(13) -0.00237(9) 0.00510(9) -0.00055(9)
N1 0.0154(6) 0.0183(7) 0.0112(6) -0.0012(5) 0.0030(5) -0.0013(5)
N2 0.0158(7) 0.0187(7) 0.0141(7) -0.0020(5) 0.0030(5) -0.0013(5)
N3 0.0208(7) 0.0202(7) 0.0183(7) -0.0025(6) 0.0066(6) -0.0008(6)
N4 0.0137(6) 0.0237(8) 0.0131(6) -0.0015(6) 0.0026(5) -0.0018(6)
Cl1 0.0472(13) 0.0540(11) 0.0555(11) -0.0227(8) 0.0181(11) -0.0029(10)
Cl2 0.0660(18) 0.0475(10) 0.120(3) -0.0248(14) 0.050(2) -0.0206(11)
C83 0.069(5) 0.034(3) 0.042(3) -0.008(2) 0.026(3) 0.000(3)
Cl3 0.064(2) 0.0744(14) 0.0428(10) -0.0106(9) 0.0117(14) 0.0126(16)
Cl4 0.0674(16) 0.0339(9) 0.0517(12) -0.0021(7) 0.0012(11) -0.0091(8)
C84 0.057(5) 0.034(3) 0.037(4) -0.005(3) 0.002(3) -0.002(4)
C1 0.0126(7) 0.0192(8) 0.0147(8) -0.0015(6) 0.0036(6) -0.0003(6)
C2 0.0131(7) 0.0206(8) 0.0141(7) 0.0006(6) 0.0037(6) 0.0006(6)
C3 0.0167(8) 0.0176(8) 0.0186(8) 0.0005(6) 0.0047(6) -0.0011(6)
C4 0.0152(8) 0.0201(9) 0.0162(8) -0.0016(6) 0.0029(6) 0.0002(6)
C5 0.0170(8) 0.0217(9) 0.0141(8) -0.0006(6) 0.0025(6) 0.0000(7)
C6 0.0128(7) 0.0190(8) 0.0165(8) 0.0002(6) 0.0036(6) 0.0007(6)
C7 0.0165(8) 0.0230(9) 0.0139(8) 0.0022(6) 0.0036(6) -0.0007(7)
C8 0.0170(8) 0.0231(9) 0.0155(8) -0.0002(7) 0.0071(6) -0.0040(7)
C9 0.0160(8) 0.0253(9) 0.0177(8) -0.0022(7) 0.0049(6) -0.0018(7)
C10 0.0192(8) 0.0271(10) 0.0239(9) -0.0007(8) 0.0078(7) 0.0036(7)
C11 0.0236(9) 0.0291(10) 0.0259(9) -0.0063(8) 0.0132(7) 0.0006(8)
C12 0.0221(9) 0.0345(11) 0.0190(9) -0.0069(7) 0.0105(7) -0.0052(8)
C13 0.0196(8) 0.0296(10) 0.0157(8) -0.0004(7) 0.0076(6) -0.0025(7)
C14 0.0229(8) 0.0202(9) 0.0143(8) -0.0002(6) 0.0084(6) 0.0005(7)
C15 0.0223(9) 0.0220(9) 0.0250(9) 0.0028(7) 0.0067(7) 0.0005(7)
C16 0.0282(10) 0.0252(10) 0.0319(10) -0.0033(8) 0.0132(8) -0.0035(8)
C17 0.0445(12) 0.0213(10) 0.0308(10) 0.0001(8) 0.0193(9) -0.0040(9)
C18 0.0517(13) 0.0271(11) 0.0242(10) 0.0089(8) 0.0098(9) 0.0036(10)
C19 0.0317(10) 0.0282(10) 0.0211(9) 0.0036(8) 0.0040(8) 0.0028(8)
C20 0.0213(8) 0.0185(9) 0.0143(8) 0.0007(6) 0.0023(6) -0.0025(7)
C21 0.0172(8) 0.0281(10) 0.0143(8) 0.0013(7) 0.0014(6) -0.0047(7)
C22 0.0244(9) 0.0307(11) 0.0271(10) 0.0059(8) 0.0044(8) -0.0023(8)
C23 0.0270(10) 0.0456(13) 0.0342(11) 0.0173(10) 0.0076(8) -0.0053(9)
C24 0.0224(9) 0.0608(15) 0.0202(9) 0.0060(9) 0.0078(8) -0.0036(9)
C25 0.0205(9) 0.0446(12) 0.0225(9) -0.0072(8) 0.0050(7) -0.0059(8)
C26 0.0200(8) 0.0283(10) 0.0211(9) -0.0012(7) 0.0047(7) -0.0051(7)
C27 0.0272(9) 0.0181(9) 0.0234(9) 0.0040(7) 0.0085(7) 0.0017(7)
C28 0.0234(9) 0.0237(10) 0.0265(9) -0.0021(8) 0.0050(7) -0.0020(7)
C29 0.0253(10) 0.0277(10) 0.0350(11) 0.0019(8) 0.0027(8) 0.0009(8)
C30 0.0398(12) 0.0427(13) 0.0462(13) 0.0137(11) 0.0148(10) 0.0181(10)
C31 0.0632(17) 0.0680(18) 0.0357(13) 0.0127(12) 0.0251(12) 0.0401(15)
C32 0.0609(15) 0.0504(15) 0.0237(10) 0.0090(10) 0.0138(10) 0.0309(12)
C33 0.0258(9) 0.0222(9) 0.0171(8) -0.0007(7) 0.0031(7) -0.0049(7)
C34 0.0303(10) 0.0288(10) 0.0195(9) -0.0049(8) -0.0006(7) -0.0062(8)
C35 0.0460(12) 0.0344(12) 0.0255(10) -0.0057(9) 0.0071(9) -0.0215(10)
C36 0.0406(12) 0.0308(11) 0.0290(10) -0.0078(9) 0.0043(9) 0.0057(9)
C37 0.0181(8) 0.0178(8) 0.0184(8) -0.0020(6) 0.0034(6) -0.0020(6)
C38 0.0206(8) 0.0182(9) 0.0202(8) -0.0012(7) 0.0005(7) -0.0022(7)
C39 0.0235(9) 0.0240(10) 0.0350(11) 0.0013(8) -0.0087(8) -0.0031(8)
C40 0.0255(10) 0.0252(11) 0.0488(13) 0.0049(9) -0.0074(9) -0.0091(8)
C41 0.0275(10) 0.0226(10) 0.0403(12) 0.0097(8) 0.0017(8) -0.0061(8)
C42 0.0243(9) 0.0211(9) 0.0231(9) 0.0010(7) 0.0021(7) -0.0025(7)
C43 0.0207(8) 0.0188(9) 0.0187(8) -0.0005(7) -0.0003(7) -0.0013(7)
C44 0.0212(8) 0.0203(9) 0.0146(8) -0.0016(6) -0.0005(6) -0.0017(7)
C45 0.0243(9) 0.0250(10) 0.0212(9) 0.0024(7) 0.0076(7) 0.0000(7)
C46 0.0307(10) 0.0254(10) 0.0234(9) 0.0054(7) 0.0056(8) 0.0039(8)
C47 0.0259(9) 0.0292(10) 0.0225(9) -0.0010(8) 0.0025(7) 0.0053(8)
C48 0.0232(9) 0.0352(11) 0.0201(9) -0.0027(8) 0.0063(7) 0.0008(8)
C49 0.0264(9) 0.0247(9) 0.0164(8) 0.0021(7) 0.0024(7) -0.0024(7)
C50 0.0272(9) 0.0186(9) 0.0172(8) 0.0000(7) 0.0022(7) -0.0013(7)
C51 0.0309(10) 0.0321(11) 0.0290(10) -0.0077(9) -0.0038(8) 0.0077(9)
C52 0.0394(11) 0.0314(11) 0.0238(10) -0.0068(8) -0.0061(8) 0.0031(9)
C53 0.0433(12) 0.0300(11) 0.0209(9) -0.0047(8) 0.0082(8) -0.0098(9)
C54 0.0304(11) 0.0503(14) 0.0305(11) -0.0056(10) 0.0134(9) -0.0080(10)
C55 0.0251(9) 0.0408(12) 0.0199(9) -0.0020(8) 0.0044(7) -0.0079(8)
C56 0.0476(13) 0.0245(11) 0.0290(10) 0.0083(8) -0.0107(9) -0.0105(9)
C57 0.0315(12) 0.0361(13) 0.0646(16) 0.0265(12) -0.0090(11) -0.0004(10)
C58 0.032(2) 0.044(3) 0.060(4) 0.020(3) -0.004(3) -0.004(2)
C59 0.034(3) 0.072(5) 0.091(6) 0.027(4) 0.014(3) 0.009(3)
C60 0.049(4) 0.071(5) 0.080(5) 0.020(4) 0.028(4) 0.026(3)
C87 0.045(3) 0.027(3) 0.047(4) 0.009(3) -0.004(3) -0.006(2)
C88 0.041(3) 0.040(3) 0.071(5) 0.018(3) 0.017(3) 0.002(2)
C89 0.056(4) 0.031(3) 0.065(5) 0.006(3) 0.021(4) 0.006(3)
C61 0.080(2) 0.0441(17) 0.122(3) 0.0376(18) 0.056(2) 0.0218(16)
C62 0.0384(12) 0.0370(13) 0.0509(14) 0.0160(11) 0.0081(10) 0.0029(10)
C63 0.053(5) 0.018(3) 0.025(3) 0.0011(18) -0.010(4) -0.008(4)
C64 0.083(5) 0.018(2) 0.023(2) 0.0001(16) -0.011(3) 0.007(3)
C65 0.122(7) 0.026(3) 0.027(3) 0.0005(18) 0.000(3) 0.013(3)
C66 0.155(16) 0.023(4) 0.023(5) -0.004(3) 0.018(6) -0.004(6)
C67 0.098(6) 0.037(3) 0.038(3) 0.005(3) 0.022(3) -0.020(4)
C68 0.064(6) 0.034(3) 0.029(4) 0.005(2) 0.004(3) -0.008(3)
C93 0.047(6) 0.018(3) 0.018(3) -0.001(2) 0.003(4) 0.001(4)
C94 0.058(4) 0.025(3) 0.025(3) -0.0015(19) 0.012(3) 0.005(3)
C95 0.112(10) 0.018(4) 0.027(6) -0.003(4) 0.023(7) 0.007(4)
C96 0.107(7) 0.026(3) 0.051(5) -0.005(3) 0.050(5) -0.003(4)
C97 0.075(5) 0.030(3) 0.064(5) -0.001(3) 0.040(4) 0.000(3)
C98 0.051(4) 0.026(3) 0.037(4) 0.005(2) 0.020(3) -0.003(3)
C69 0.030(3) 0.019(2) 0.049(4) -0.013(3) 0.007(3) -0.0021(19)
C70 0.029(2) 0.045(3) 0.041(3) -0.014(2) 0.006(2) -0.0107(19)
C71 0.038(4) 0.029(3) 0.126(9) -0.030(5) -0.001(5) -0.008(3)
C72 0.036(2) 0.041(3) 0.057(3) 0.004(2) 0.013(2) -0.008(2)
C100 0.019(3) 0.017(3) 0.035(4) -0.008(2) 0.003(2) -0.0053(19)
C90 0.020(2) 0.025(2) 0.083(5) -0.008(3) 0.008(2) -0.0017(17)
C91 0.029(4) 0.023(3) 0.043(3) 0.001(2) -0.001(2) -0.007(2)
C92 0.043(3) 0.024(2) 0.030(2) -0.0043(17) -0.0015(19) -0.0098(18)
C73 0.0178(8) 0.0173(8) 0.0133(7) 0.0012(6) 0.0035(6) 0.0004(6)
C74 0.0147(8) 0.0236(9) 0.0147(8) -0.0037(7) 0.0003(6) -0.0014(6)
C75 0.0179(8) 0.0221(9) 0.0204(8) -0.0011(7) 0.0031(7) 0.0026(7)
C76 0.0208(8) 0.0209(9) 0.0209(8) 0.0009(7) 0.0037(7) 0.0017(7)
C77 0.0259(9) 0.0227(9) 0.0256(9) -0.0069(7) 0.0038(7) 0.0004(7)
C78 0.0215(9) 0.0317(11) 0.0319(10) 0.0015(8) 0.0052(8) 0.0075(8)
C79 0.0156(8) 0.0336(10) 0.0174(8) -0.0013(7) 0.0052(6) 0.0013(7)
C80 0.0197(9) 0.0358(11) 0.0237(9) 0.0036(8) 0.0100(7) -0.0025(8)
C81 0.0188(9) 0.0514(13) 0.0232(10) 0.0020(9) 0.0032(7) -0.0057(9)
C82 0.0291(10) 0.0412(12) 0.0230(9) -0.0052(8) 0.0101(8) 0.0044(9)

loop_
_atom_type_symbol
_atom_type_description
_atom_type_scat_dispersion_real
_atom_type_scat_dispersion_imag
_atom_type_scat_source
C C 0.0033 0.0016 'International Tables Vol C Tables 4.2.6.8 and 6.1.1.4'
N N 0.0061 0.0033 'International Tables Vol C Tables 4.2.6.8 and 6.1.1.4'
Fe Fe 0.3463 0.8444 'International Tables Vol C Tables 4.2.6.8 and 6.1.1.4'
Cl Cl 0.1484 0.1585 'International Tables Vol C Tables 4.2.6.8 and 6.1.1.4'
H H 0.0000 0.0000 'International Tables Vol C Tables 4.2.6.8 and 6.1.1.4'

loop_
_geom_angle_atom_site_label_1
_geom_angle_atom_site_label_2
_geom_angle_atom_site_label_3
_geom_angle
N3 Fe1 N1 84.39(6)
N3 Fe1 C8 149.35(7)
N1 Fe1 C8 93.01(7)
N3 Fe1 C13 115.09(7)
N1 Fe1 C13 118.50(7)
C8 Fe1 C13 41.04(7)
N3 Fe1 C12 97.60(7)
N1 Fe1 C12 156.82(7)
C8 Fe1 C12 73.50(7)
C13 Fe1 C12 40.09(7)
N3 Fe1 C11 104.58(7)
N1 Fe1 C11 161.83(7)
C8 Fe1 C11 87.09(7)
C13 Fe1 C11 72.45(8)
C12 Fe1 C11 39.15(8)
N3 Fe1 C9 170.63(7)
N1 Fe1 C9 97.35(6)
C8 Fe1 C9 39.95(7)
C13 Fe1 C9 72.20(7)
C12 Fe1 C9 84.44(7)
C11 Fe1 C9 71.30(7)
N3 Fe1 C10 133.08(7)
N1 Fe1 C10 123.61(6)
C8 Fe1 C10 72.77(7)
C13 Fe1 C10 85.76(7)
C12 Fe1 C10 71.11(7)
C11 Fe1 C10 39.45(7)
C9 Fe1 C10 39.10(7)
C73 N1 C1 124.78(14)
C73 N1 Fe1 113.77(11)
C1 N1 Fe1 121.26(11)
N3 N2 C73 117.88(14)
N3 N2 C37 114.10(13)
C73 N2 C37 128.03(15)
N2 N3 Fe1 112.59(11)
C74 N4 C73 135.32(16)
Cl2 C83 Cl1 111.6(3)
Cl4 C84 Cl3 112.9(4)
C6 C1 C2 118.46(15)
C6 C1 N1 121.35(15)
C2 C1 N1 119.66(14)
C3 C2 C1 118.81(15)
C3 C2 C7 119.09(15)
C1 C2 C7 121.96(15)
C2 C3 C4 123.11(16)
C5 C4 C3 116.68(15)
C5 C4 C33 121.54(15)
C3 C4 C33 121.76(16)
C4 C5 C6 122.66(15)
C5 C6 C1 119.13(15)
C5 C6 C20 117.55(14)
C1 C6 C20 122.71(15)
C8 C7 C14 110.62(14)
C8 C7 C2 110.32(14)
C14 C7 C2 115.50(14)
C9 C8 C13 118.67(16)
C9 C8 C7 121.40(15)
C13 C8 C7 118.85(15)
C9 C8 Fe1 73.06(10)
C13 C8 Fe1 69.79(10)
C7 C8 Fe1 118.32(12)
C10 C9 C8 120.65(16)
C10 C9 Fe1 70.54(10)
C8 C9 Fe1 66.98(9)
C9 C10 C11 119.77(17)
C9 C10 Fe1 70.36(10)
C11 C10 Fe1 69.60(10)
C12 C11 C10 119.67(18)
C12 C11 Fe1 69.73(11)
C10 C11 Fe1 70.95(10)
C11 C12 C13 120.84(17)
C11 C12 Fe1 71.11(11)
C13 C12 Fe1 68.49(10)
C12 C13 C8 120.05(17)
C12 C13 Fe1 71.42(11)
C8 C13 Fe1 69.17(10)
C19 C14 C15 118.05(17)
C19 C14 C7 119.65(16)
C15 C14 C7 122.19(16)
C16 C15 C14 120.65(18)
C15 C16 C17 120.48(19)
C18 C17 C16 119.66(19)
C17 C18 C19 120.01(19)
C14 C19 C18 121.12(19)
C6 C20 C21 116.14(15)
C6 C20 C27 106.83(14)
C21 C20 C27 112.18(14)
C26 C21 C22 117.82(17)
C26 C21 C20 124.90(16)
C22 C21 C20 117.25(17)
C23 C22 C21 121.3(2)
C24 C23 C22 120.2(2)
C23 C24 C25 119.24(19)
C24 C25 C26 120.7(2)
C21 C26 C25 120.76(19)
C32 C27 C28 117.33(18)
C32 C27 C20 119.25(16)
C28 C27 C20 123.23(17)
C27 C28 C29 120.85(19)
C30 C29 C28 120.8(2)
C29 C30 C31 119.0(2)
C30 C31 C32 120.4(2)
C31 C32 C27 121.6(2)
C4 C33 C35 111.82(15)
C4 C33 C34 111.73(15)
C35 C33 C34 108.42(16)
C4 C33 C36 106.97(15)
C35 C33 C36 109.15(17)
C34 C33 C36 108.67(16)
C42 C37 C38 120.50(16)
C42 C37 N2 119.68(15)
C38 C37 N2 118.83(15)
C39 C38 C37 118.17(17)
C39 C38 C43 118.69(15)
C37 C38 C43 123.08(15)
C40 C39 C38 122.74(17)
C41 C40 C39 117.44(18)
C41 C40 C69 116.9(3)
C39 C40 C69 124.6(3)
C41 C40 C100 124.7(3)
C39 C40 C100 117.0(3)
C40 C41 C42 122.78(18)
C41 C42 C37 118.33(16)
C41 C42 C56 119.40(17)
C37 C42 C56 122.07(16)
C38 C43 C44 113.81(15)
C38 C43 C50 109.24(14)
C44 C43 C50 111.49(14)
C49 C44 C45 117.99(17)
C49 C44 C43 123.69(16)
C45 C44 C43 118.32(16)
C46 C45 C44 120.93(18)
C45 C46 C47 120.59(18)
C48 C47 C46 119.10(18)
C47 C48 C49 120.39(18)
C44 C49 C48 120.98(17)
C55 C50 C51 118.36(18)
C55 C50 C43 119.40(16)
C51 C50 C43 122.17(17)
C52 C51 C50 120.7(2)
C53 C52 C51 120.50(18)
C52 C53 C54 119.45(19)
C55 C54 C53 120.2(2)
C50 C55 C54 120.81(18)
C63 C56 C42 125.2(3)
C63 C56 C57 104.1(4)
C42 C56 C57 109.87(18)
C42 C56 C93 106.3(4)
C57 C56 C93 116.8(4)
C58 C57 C62 125.5(4)
C62 C57 C87 108.0(4)
C58 C57 C56 111.7(4)
C62 C57 C56 121.7(2)
C87 C57 C56 128.7(3)
C57 C58 C59 117.1(6)
C60 C59 C58 118.9(6)
C59 C60 C61 125.4(5)
C88 C87 C57 126.8(5)
C87 C88 C89 120.8(6)
C61 C89 C88 112.5(6)
C89 C61 C62 127.1(4)
C62 C61 C60 109.5(4)
C61 C62 C57 121.9(3)
C64 C63 C68 118.5(9)
C64 C63 C56 122.0(7)
C68 C63 C56 119.5(6)
C65 C64 C63 120.7(8)
C66 C65 C64 119.9(9)
C67 C66 C65 120.5(11)
C66 C67 C68 120.3(11)
C67 C68 C63 120.1(8)
C94 C93 C98 118.4(8)
C94 C93 C56 115.2(7)
C98 C93 C56 126.4(7)
C93 C94 C95 121.4(11)
C96 C95 C94 119.0(13)
C95 C96 C97 121.5(9)
C96 C97 C98 119.7(8)
C93 C98 C97 120.1(8)
C71 C69 C70 109.4(6)
C71 C69 C72 107.9(6)
C70 C69 C72 108.9(5)
C71 C69 C40 103.6(6)
C70 C69 C40 110.6(5)
C72 C69 C40 116.1(5)
C91 C100 C90 109.8(6)
C91 C100 C92 108.7(5)
C90 C100 C92 108.0(5)
C91 C100 C40 111.5(6)
C90 C100 C40 102.3(4)
C92 C100 C40 116.2(5)
N1 C73 N2 110.82(15)
N1 C73 N4 132.38(15)
N2 C73 N4 116.14(15)
N4 C74 C75 125.88(16)
N4 C74 C79 112.97(16)
C75 C74 C79 121.15(15)
C76 C75 C78 104.78(14)
C76 C75 C74 111.96(14)
C78 C75 C74 115.32(15)
C76 C75 C77 108.70(15)
C78 C75 C77 108.54(15)
C74 C75 C77 107.36(14)
C80 C79 C82 106.82(15)
C80 C79 C81 106.08(16)
C82 C79 C81 110.08(16)
C80 C79 C74 110.52(15)
C82 C79 C74 114.84(16)
C81 C79 C74 108.15(14)

loop_
_geom_bond_atom_site_label_1
_geom_bond_atom_site_label_2
_geom_bond_distance
Fe1 N3 1.7900(15)
Fe1 N1 1.9087(14)
Fe1 C8 2.0332(17)
Fe1 C13 2.0414(18)
Fe1 C12 2.0798(19)
Fe1 C11 2.0977(19)
Fe1 C9 2.1132(17)
Fe1 C10 2.1155(18)
N1 C73 1.331(2)
N1 C1 1.439(2)
N2 N3 1.367(2)
N2 C73 1.370(2)
N2 C37 1.448(2)
N4 C74 1.284(2)
N4 C73 1.384(2)
Cl1 C83 1.767(6)
Cl2 C83 1.757(7)
Cl3 C84 1.759(9)
Cl4 C84 1.757(7)
C1 C6 1.411(2)
C1 C2 1.424(2)
C2 C3 1.390(2)
C2 C7 1.541(2)
C3 C4 1.392(2)
C4 C5 1.389(2)
C4 C33 1.527(2)
C5 C6 1.404(2)
C6 C20 1.524(2)
C7 C8 1.517(2)
C7 C14 1.519(2)
C8 C9 1.418(2)
C8 C13 1.428(2)
C9 C10 1.415(3)
C10 C11 1.422(3)
C11 C12 1.400(3)
C12 C13 1.413(3)
C14 C19 1.390(3)
C14 C15 1.405(2)
C15 C16 1.386(3)
C16 C17 1.388(3)
C17 C18 1.378(3)
C18 C19 1.399(3)
C20 C21 1.529(2)
C20 C27 1.539(2)
C21 C26 1.390(3)
C21 C22 1.401(3)
C22 C23 1.388(3)
C23 C24 1.383(3)
C24 C25 1.383(3)
C25 C26 1.393(3)
C27 C32 1.388(3)
C27 C28 1.389(3)
C28 C29 1.396(3)
C29 C30 1.369(3)
C30 C31 1.379(3)
C31 C32 1.385(3)
C33 C35 1.532(3)
C33 C34 1.538(3)
C33 C36 1.543(3)
C37 C42 1.401(3)
C37 C38 1.408(2)
C38 C39 1.393(2)
C38 C43 1.525(2)
C39 C40 1.385(3)
C40 C41 1.384(3)
C40 C69 1.546(8)
C40 C100 1.581(8)
C41 C42 1.393(3)
C42 C56 1.522(3)
C43 C44 1.535(2)
C43 C50 1.539(2)
C44 C49 1.389(3)
C44 C45 1.401(3)
C45 C46 1.379(3)
C46 C47 1.391(3)
C47 C48 1.380(3)
C48 C49 1.394(3)
C50 C55 1.388(3)
C50 C51 1.396(3)
C51 C52 1.390(3)
C52 C53 1.374(3)
C53 C54 1.391(3)
C54 C55 1.389(3)
C56 C63 1.473(11)
C56 C57 1.527(4)
C56 C93 1.660(11)
C57 C58 1.372(6)
C57 C62 1.398(3)
C57 C87 1.480(8)
C58 C59 1.378(10)
C59 C60 1.364(11)
C60 C61 1.550(9)
C87 C88 1.359(10)
C88 C89 1.384(9)
C89 C61 1.352(8)
C61 C62 1.376(4)
C63 C64 1.387(8)
C63 C68 1.394(10)
C64 C65 1.382(9)
C65 C66 1.37(2)
C66 C67 1.37(2)
C67 C68 1.379(10)
C93 C94 1.392(11)
C93 C98 1.399(10)
C94 C95 1.407(16)
C95 C96 1.36(3)
C96 C97 1.387(12)
C97 C98 1.402(10)
C69 C71 1.528(9)
C69 C70 1.526(8)
C69 C72 1.551(8)
C100 C91 1.511(9)
C100 C90 1.528(8)
C100 C92 1.538(7)
C74 C75 1.550(3)
C74 C79 1.571(2)
C75 C76 1.535(3)
C75 C78 1.547(2)
C75 C77 1.551(2)
C79 C80 1.525(3)
C79 C82 1.542(3)
C79 C81 1.550(2)

loop_
_geom_torsion_atom_site_label_1
_geom_torsion_atom_site_label_2
_geom_torsion_atom_site_label_3
_geom_torsion_atom_site_label_4
_geom_torsion
C73 N2 N3 Fe1 0.78(18)
C37 N2 N3 Fe1 -179.63(11)
N1 Fe1 N3 N2 2.97(11)
C8 Fe1 N3 N2 -83.46(17)
C13 Fe1 N3 N2 -115.94(12)
C12 Fe1 N3 N2 -153.78(12)
C11 Fe1 N3 N2 166.90(11)
C10 Fe1 N3 N2 135.02(12)
C73 N1 C1 C6 63.9(2)
Fe1 N1 C1 C6 -121.36(15)
C73 N1 C1 C2 -124.56(18)
Fe1 N1 C1 C2 50.15(19)
C6 C1 C2 C3 -11.6(2)
N1 C1 C2 C3 176.67(15)
C6 C1 C2 C7 164.14(15)
N1 C1 C2 C7 -7.6(2)
C1 C2 C3 C4 7.2(3)
C7 C2 C3 C4 -168.69(15)
C2 C3 C4 C5 2.5(3)
C2 C3 C4 C33 -176.36(16)
C3 C4 C5 C6 -7.8(2)
C33 C4 C5 C6 171.03(16)
C4 C5 C6 C1 3.3(3)
C4 C5 C6 C20 174.62(16)
C2 C1 C6 C5 6.6(2)
N1 C1 C6 C5 178.21(15)
C2 C1 C6 C20 -164.28(15)
N1 C1 C6 C20 7.3(2)
C3 C2 C7 C8 130.05(16)
C1 C2 C7 C8 -45.7(2)
C3 C2 C7 C14 3.7(2)
C1 C2 C7 C14 -172.00(15)
C14 C7 C8 C9 97.47(18)
C2 C7 C8 C9 -31.6(2)
C14 C7 C8 C13 -94.58(18)
C2 C7 C8 C13 136.39(16)
C14 C7 C8 Fe1 -175.89(11)
C2 C7 C8 Fe1 55.08(16)
C13 C8 C9 C10 -6.9(3)
C7 C8 C9 C10 161.02(16)
Fe1 C8 C9 C10 47.74(15)
C13 C8 C9 Fe1 -54.69(14)
C7 C8 C9 Fe1 113.28(15)
C8 C9 C10 C11 4.7(3)
Fe1 C9 C10 C11 50.91(15)
C8 C9 C10 Fe1 -46.26(15)
C9 C10 C11 C12 0.5(3)
Fe1 C10 C11 C12 51.80(16)
C9 C10 C11 Fe1 -51.25(15)
C10 C11 C12 C13 -3.3(3)
Fe1 C11 C12 C13 49.03(16)
C10 C11 C12 Fe1 -52.36(16)
C11 C12 C13 C8 0.9(3)
Fe1 C12 C13 C8 51.11(15)
C11 C12 C13 Fe1 -50.17(16)
C9 C8 C13 C12 4.2(3)
C7 C8 C13 C12 -164.12(16)
Fe1 C8 C13 C12 -52.13(15)
C9 C8 C13 Fe1 56.29(14)
C7 C8 C13 Fe1 -111.99(15)
C8 C7 C14 C19 112.50(18)
C2 C7 C14 C19 -121.31(18)
C8 C7 C14 C15 -63.7(2)
C2 C7 C14 C15 62.4(2)
C19 C14 C15 C16 1.4(3)
C7 C14 C15 C16 177.71(17)
C14 C15 C16 C17 -1.0(3)
C15 C16 C17 C18 -0.4(3)
C16 C17 C18 C19 1.4(3)
C15 C14 C19 C18 -0.4(3)
C7 C14 C19 C18 -176.81(18)
C17 C18 C19 C14 -1.0(3)
C5 C6 C20 C21 57.2(2)
C1 C6 C20 C21 -131.82(16)
C5 C6 C20 C27 -68.84(19)
C1 C6 C20 C27 102.18(18)
C6 C20 C21 C26 -1.1(2)
C27 C20 C21 C26 122.15(18)
C6 C20 C21 C22 177.37(15)
C27 C20 C21 C22 -59.4(2)
C26 C21 C22 C23 -0.5(3)
C20 C21 C22 C23 -179.05(17)
C21 C22 C23 C24 -0.2(3)
C22 C23 C24 C25 0.3(3)
C23 C24 C25 C26 0.3(3)
C22 C21 C26 C25 1.1(3)
C20 C21 C26 C25 179.55(16)
C24 C25 C26 C21 -1.0(3)
C6 C20 C27 C32 -71.0(2)
C21 C20 C27 C32 160.7(2)
C6 C20 C27 C28 103.9(2)
C21 C20 C27 C28 -24.4(2)
C32 C27 C28 C29 -1.4(3)
C20 C27 C28 C29 -176.44(17)
C27 C28 C29 C30 2.0(3)
C28 C29 C30 C31 -0.7(4)
C29 C30 C31 C32 -1.0(4)
C30 C31 C32 C27 1.5(4)
C28 C27 C32 C31 -0.3(4)
C20 C27 C32 C31 174.9(2)
C5 C4 C33 C35 155.13(18)
C3 C4 C33 C35 -26.1(2)
C5 C4 C33 C34 33.4(2)
C3 C4 C33 C34 -147.83(17)
C5 C4 C33 C36 -85.4(2)
C3 C4 C33 C36 93.4(2)
N3 N2 C37 C42 93.62(19)
C73 N2 C37 C42 -86.8(2)
N3 N2 C37 C38 -75.1(2)
C73 N2 C37 C38 104.4(2)
C42 C37 C38 C39 1.7(3)
N2 C37 C38 C39 170.32(17)
C42 C37 C38 C43 -175.17(17)
N2 C37 C38 C43 -6.5(3)
C37 C38 C39 C40 -1.6(3)
C43 C38 C39 C40 175.4(2)
C38 C39 C40 C41 0.2(4)
C38 C39 C40 C69 168.5(3)
C38 C39 C40 C100 -169.5(3)
C39 C40 C41 C42 1.2(4)
C69 C40 C41 C42 -168.0(3)
C100 C40 C41 C42 170.0(3)
C40 C41 C42 C37 -1.1(3)
C40 C41 C42 C56 -176.1(2)
C38 C37 C42 C41 -0.4(3)
N2 C37 C42 C41 -168.92(17)
C38 C37 C42 C56 174.47(19)
N2 C37 C42 C56 5.9(3)
C39 C38 C43 C44 67.0(2)
C37 C38 C43 C44 -116.15(19)
C39 C38 C43 C50 -58.3(2)
C37 C38 C43 C50 118.53(19)
C38 C43 C44 C49 0.5(2)
C50 C43 C44 C49 124.62(18)
C38 C43 C44 C45 179.76(15)
C50 C43 C44 C45 -56.1(2)
C49 C44 C45 C46 -0.5(3)
C43 C44 C45 C46 -179.85(16)
C44 C45 C46 C47 1.3(3)
C45 C46 C47 C48 -1.5(3)
C46 C47 C48 C49 0.9(3)
C45 C44 C49 C48 0.0(3)
C43 C44 C49 C48 179.24(16)
C47 C48 C49 C44 -0.2(3)
C38 C43 C50 C55 -81.9(2)
C44 C43 C50 C55 151.49(17)
C38 C43 C50 C51 95.0(2)
C44 C43 C50 C51 -31.7(2)
C55 C50 C51 C52 0.6(3)
C43 C50 C51 C52 -176.22(19)
C50 C51 C52 C53 0.9(3)
C51 C52 C53 C54 -1.5(3)
C52 C53 C54 C55 0.6(3)
C51 C50 C55 C54 -1.5(3)
C43 C50 C55 C54 175.45(19)
C53 C54 C55 C50 0.9(3)
C41 C42 C56 C63 -44.8(6)
C37 C42 C56 C63 140.4(5)
C41 C42 C56 C57 80.1(2)
C37 C42 C56 C57 -94.8(2)
C41 C42 C56 C93 -47.2(4)
C37 C42 C56 C93 138.0(4)
C63 C56 C57 C58 -108.3(5)
C42 C56 C57 C58 115.5(4)
C63 C56 C57 C62 60.0(4)
C42 C56 C57 C62 -76.3(3)
C93 C56 C57 C62 44.9(5)
C42 C56 C57 C87 87.7(5)
C93 C56 C57 C87 -151.1(6)
C62 C57 C58 C59 6.5(8)
C56 C57 C58 C59 174.2(5)
C57 C58 C59 C60 -3.2(10)
C58 C59 C60 C61 6.6(12)
C62 C57 C87 C88 -8.4(8)
C56 C57 C87 C88 -174.1(6)
C57 C87 C88 C89 8.0(12)
C87 C88 C89 C61 -10.6(11)
C88 C89 C61 C62 17.1(10)
C59 C60 C61 C62 -11.8(9)
C89 C61 C62 C57 -20.0(7)
C60 C61 C62 C57 14.2(5)
C58 C57 C62 C61 -13.5(6)
C87 C57 C62 C61 13.0(5)
C56 C57 C62 C61 179.9(3)
C42 C56 C63 C64 166.8(5)
C57 C56 C63 C64 39.5(8)
C42 C56 C63 C68 -15.9(10)
C57 C56 C63 C68 -143.2(7)
C68 C63 C64 C65 0.1(11)
C56 C63 C64 C65 177.5(6)
C63 C64 C65 C66 0.1(11)
C64 C65 C66 C67 0.0(15)
C65 C66 C67 C68 -0.3(16)
C66 C67 C68 C63 0.6(12)
C64 C63 C68 C67 -0.5(12)
C56 C63 C68 C67 -178.0(6)
C42 C56 C93 C94 167.8(6)
C57 C56 C93 C94 44.8(8)
C42 C56 C93 C98 -13.8(9)
C57 C56 C93 C98 -136.8(8)
C98 C93 C94 C95 2.5(13)
C56 C93 C94 C95 -178.9(8)
C93 C94 C95 C96 -2.8(16)
C94 C95 C96 C97 2.6(16)
C95 C96 C97 C98 -2.1(12)
C94 C93 C98 C97 -1.9(12)
C56 C93 C98 C97 179.7(7)
C96 C97 C98 C93 1.7(11)
C41 C40 C69 C71 -62.7(6)
C39 C40 C69 C71 128.9(5)
C41 C40 C69 C70 -179.8(4)
C39 C40 C69 C70 11.8(6)
C41 C40 C69 C72 55.4(6)
C39 C40 C69 C72 -113.0(5)
C41 C40 C100 C91 2.6(7)
C39 C40 C100 C91 171.5(4)
C41 C40 C100 C90 119.9(5)
C39 C40 C100 C90 -71.3(5)
C41 C40 C100 C92 -122.7(5)
C39 C40 C100 C92 46.1(6)
C1 N1 C73 N2 -176.89(14)
Fe1 N1 C73 N2 8.06(17)
C1 N1 C73 N4 -6.8(3)
Fe1 N1 C73 N4 178.17(15)
N3 N2 C73 N1 -5.9(2)
C37 N2 C73 N1 174.55(15)
N3 N2 C73 N4 -177.80(14)
C37 N2 C73 N4 2.7(2)
C74 N4 C73 N1 75.0(3)
C74 N4 C73 N2 -115.3(2)
C73 N4 C74 C75 -8.7(3)
C73 N4 C74 C79 171.61(17)
N4 C74 C75 C76 25.7(2)
C79 C74 C75 C76 -154.59(14)
N4 C74 C75 C78 145.40(17)
C79 C74 C75 C78 -34.9(2)
N4 C74 C75 C77 -93.51(19)
C79 C74 C75 C77 86.19(18)
N4 C74 C79 C80 14.5(2)
C75 C74 C79 C80 -165.22(15)
N4 C74 C79 C82 135.43(16)
C75 C74 C79 C82 -44.3(2)
N4 C74 C79 C81 -101.21(18)
C75 C74 C79 C81 79.1(2)
